data_1528680
loop_
_publ_author_name
'Lazic, B.'
'Konzett, J.'
'Kahlenberg, V.'
'Kaindl, R.'

_publ_section_title
;
 On the polymorphism of Ca Al2 O4 - structural investigations of two high
 pressure modifications
;
_journal_name_full 'Solid State Sciences'
_journal_page_first 589
_journal_page_last 597
_journal_volume 8
_journal_year 2006
_chemical_formula_sum 'Al2 Ca O4'
_chemical_name_systematic 'Ca Al2 O4'
_space_group_IT_number 62
_symmetry_space_group_name_Hall '-P 2c 2n'
_symmetry_space_group_name_H-M 'P n a m'
_cell_angle_alpha 90
_cell_angle_beta 90
_cell_angle_gamma 90
_cell_formula_units_Z 4
_cell_length_a 8.92004
_cell_length_b 10.3155
_cell_length_c 2.87129
_cell_volume 264.201
_citation_journal_id_ASTM SSSCFJ
_cod_data_source_file Lazic_SSSCFJ_2006_1141.cif
_cod_data_source_block Al2Ca1O4
_cod_original_cell_volume 264.2008
_cod_original_sg_symbol_Hall '-P 2ac 2n (-x,z,y)'
_cod_original_formula_sum 'Al2 Ca1 O4'
_cod_database_code 1528680

loop_
_symmetry_equiv_pos_as_xyz
x,y,z
-x+1/2,y+1/2,-z
x+1/2,-y+1/2,-z+1/2
-x,-y,z+1/2
-x,-y,-z
x-1/2,-y-1/2,z
-x-1/2,y-1/2,z-1/2
x,y,-z-1/2

loop_
_atom_site_label
_atom_site_type_symbol
_atom_site_fract_x
_atom_site_fract_y
_atom_site_fract_z
_atom_site_occupancy
_atom_site_U_iso_or_equiv
Al1 Al+3 0.4372 0.6099 0.25 1 0.0
O3 O-2 0.5273 0.7851 0.25 1 0.0
O1 O-2 0.2034 0.1539 0.25 1 0.0
O4 O-2 0.4226 0.4294 0.25 1 0.0
O2 O-2 0.1154 0.4812 0.25 1 0.0
Ca1 Ca+2 0.7576 0.65615 0.25 1 0.0
Al2 Al+3 0.4183 0.1027 0.25 1 0.0
